data_7128725
loop_
_publ_author_name
'Ke, Feng'
'Zhou, Chuanjun'
'Zheng, Mengke'
'Li, Hao'
'Bao, Junjie'
'Zhu, Chen'
'Song, Yongbo'
'Xu, Wen Wu'
'Zhu, Manzhou'

_publ_section_title
;
 The alloying-induced electrical conductivity of metal-chalcogenolate
 nanowires.
;
_journal_issue 70
_journal_name_full 'Chemical communications (Cambridge, England)'
_journal_page_first 8774
_journal_page_last 8777
_journal_paper_doi 10.1039/d1cc01849c
_journal_volume 57
_journal_year 2021
_chemical_formula_moiety 'C20 H30 Ag1.25 Cu0.75 S2'
_chemical_formula_sum 'C20 H30 Ag1.25 Cu0.75 S2'
_chemical_formula_weight 516.88
_space_group_crystal_system monoclinic
_space_group_IT_number 15
_space_group_name_Hall '-C 2yc'
_space_group_name_H-M_alt 'C 1 2/c 1'
_atom_sites_solution_hydrogens geom
_atom_sites_solution_primary iterative
_audit_creation_date 2020-11-30
_audit_creation_method
;
Olex2 1.2
(compiled 2018.05.29 svn.r3508 for OlexSys, GUI svn.r5506)
;
_audit_update_record
;
2020-11-30 deposited with the CCDC.	2021-08-02 downloaded from the CCDC.
;
_cell_angle_alpha 90
_cell_angle_beta 117.121(6)
_cell_angle_gamma 90
_cell_formula_units_Z 8
_cell_length_a 29.023(17)
_cell_length_b 6.531(4)
_cell_length_c 23.003(13)
_cell_measurement_reflns_used 3701
_cell_measurement_temperature 296(2)
_cell_measurement_theta_max 25.81
_cell_measurement_theta_min 2.86
_cell_volume 3881(4)
_computing_cell_refinement 'SAINT v7.68A (Bruker, 2009)'
_computing_data_reduction 'SAINT v7.68A (Bruker, 2009)'
_computing_molecular_graphics 'Olex2 (Dolomanov et al., 2009)'
_computing_publication_material 'Olex2 (Dolomanov et al., 2009)'
_computing_structure_refinement 'ShelXL (Sheldrick, 2015)'
_computing_structure_solution 'olex2.solve (Bourhis et al., 2015)'
_diffrn_ambient_temperature 296.15
_diffrn_measured_fraction_theta_full 0.992
_diffrn_measured_fraction_theta_max 0.977
_diffrn_measurement_device_type 'Bruker APEX-II CCD'
_diffrn_measurement_method '\f and \w scans'
_diffrn_radiation_monochromator graphite
_diffrn_radiation_type MoK\a
_diffrn_radiation_wavelength 0.71073
_diffrn_reflns_av_R_equivalents 0.0553
_diffrn_reflns_av_unetI/netI 0.0561
_diffrn_reflns_Laue_measured_fraction_full 0.992
_diffrn_reflns_Laue_measured_fraction_max 0.977
_diffrn_reflns_limit_h_max 35
_diffrn_reflns_limit_h_min -35
_diffrn_reflns_limit_k_max 8
_diffrn_reflns_limit_k_min -6
_diffrn_reflns_limit_l_max 28
_diffrn_reflns_limit_l_min -26
_diffrn_reflns_number 13166
_diffrn_reflns_point_group_measured_fraction_full 0.992
_diffrn_reflns_point_group_measured_fraction_max 0.977
_diffrn_reflns_theta_full 25.242
_diffrn_reflns_theta_max 26.024
_diffrn_reflns_theta_min 1.577
_diffrn_standards_number 0
_exptl_absorpt_coefficient_mu 2.298
_exptl_absorpt_correction_T_max 0.7453
_exptl_absorpt_correction_T_min 0.5927
_exptl_absorpt_correction_type multi-scan
_exptl_absorpt_process_details
'SADABS-2008/1 (Bruker,2008) was used for absorption correction. wR2(int) was 0.1310 before and 0.0630 after correction. The Ratio of minimum to maximum transmission is 0.7953. The \l/2 correction factor is 0.0015.'
_exptl_crystal_colour brown
_exptl_crystal_density_diffrn 1.769
_exptl_crystal_description rod
_exptl_crystal_F_000 2099
_exptl_crystal_size_max 0.5
_exptl_crystal_size_mid 0.3
_exptl_crystal_size_min 0.2
_refine_diff_density_max 0.918
_refine_diff_density_min -0.987
_refine_diff_density_rms 0.119
_refine_ls_extinction_method none
_refine_ls_goodness_of_fit_ref 1.048
_refine_ls_hydrogen_treatment constr
_refine_ls_matrix_type full
_refine_ls_number_parameters 236
_refine_ls_number_reflns 3734
_refine_ls_number_restraints 39
_refine_ls_restrained_S_all 1.045
_refine_ls_R_factor_all 0.0752
_refine_ls_R_factor_gt 0.0434
_refine_ls_shift/su_max 0.001
_refine_ls_shift/su_mean 0.000
_refine_ls_structure_factor_coef Fsqd
_refine_ls_weighting_details 'w=1/[\s^2^(Fo^2^)+(0.0502P)^2^+11.2782P] where P=(Fo^2^+2Fc^2^)/3'
_refine_ls_weighting_scheme calc
_refine_ls_wR_factor_gt 0.1073
_refine_ls_wR_factor_ref 0.1206
_reflns_Friedel_coverage 0.000
_reflns_number_gt 2551
_reflns_number_total 3734
_reflns_threshold_expression 'I > 2\s(I)'
_cod_data_source_file d1cc01849c2.cif
_cod_data_source_block 20190310a_0m
_cod_depositor_comments 'Adding full bibliography for 7128725.cif.'
_cod_original_sg_symbol_H-M 'C 2/c'
_cod_database_code 7128725
_shelx_shelxl_version_number 2018/3
_shelx_space_group_comment
;
The symmetry employed for this shelxl refinement is uniquely defined
by the following loop, which should always be used as a source of
symmetry information in preference to the above space-group names.
They are only intended as comments.
;
_olex2_refinement_description
;
1. Fixed Uiso
 At 1.2 times of:
  All C(H) groups, All C(H,H) groups
2. Uiso/Uaniso restraints and constraints
Cu \\sim Cu1 \\sim Ag \\sim Ag0A: within 2A with sigma of 0.01 and sigma for
terminal atoms of 0.02
Uanis(Cu) \\sim Ueq, Uanis(Cu1) \\sim Ueq, Uanis(Ag) \\sim Ueq, Uanis(Ag0A)
\\sim Ueq: with sigma of 0.01 and sigma for terminal atoms of 0.02
3. Rigid body (RIGU) restrains
 Cu, Cu1, Ag, Ag0A
 with sigma for 1-2 distances of 0.01 and sigma for 1-3 distances of 0.01
4. Others
 Sof(Ag)=Sof(Ag0A)=1-FVAR(1)
 Sof(Cu)=Sof(Cu1)=FVAR(1)
5.a Ternary CH refined with riding coordinates:
 C007(H007), C00B(H00G), C00D(H00J), C00F(H00M), C00K(H00V), C00M(H00Y)
5.b Secondary CH2 refined with riding coordinates:
 C005(H00A,H00B), C006(H00C,H00D), C009(H00E,H00F), C00C(H00H,H00I), C00E(H00K,
 H00L), C00G(H00N,H00O), C00H(H00P,H00Q), C00I(H00R,H00S), C00J(H00T,H00U),
 C00L(H00W,H00X), C00N(H00Z,H), C00O(H00,HA)
;
_olex2_submission_special_instructions 'No special instructions were received'

loop_
_space_group_symop_operation_xyz
'x, y, z'
'-x, y, -z+1/2'
'x+1/2, y+1/2, z'
'-x+1/2, y+1/2, -z+1/2'
'-x, -y, -z'
'x, -y, z-1/2'
'-x+1/2, -y+1/2, -z'
'x+1/2, -y+1/2, z-1/2'

loop_
_atom_site_label
_atom_site_type_symbol
_atom_site_fract_x
_atom_site_fract_y
_atom_site_fract_z
_atom_site_U_iso_or_equiv
_atom_site_adp_type
_atom_site_occupancy
_atom_site_site_symmetry_order
_atom_site_calc_flag
_atom_site_refinement_flags_posn
_atom_site_refinement_flags_adp
_atom_site_refinement_flags_occupancy
_atom_site_disorder_assembly
_atom_site_disorder_group
Ag Ag 0.4813(2) 0.4354(9) 0.3051(3) 0.0325(7) Uani 0.624(10) 1 d . U P A 2
Ag0A Ag 0.47385(19) -0.0639(10) 0.2903(3) 0.0409(6) Uani 0.624(10) 1 d . U P A 2
S003 S 0.54389(6) 0.7067(2) 0.33145(7) 0.0346(4) Uani 1 1 d . . . . .
S004 S 0.42533(6) 0.1960(3) 0.30422(8) 0.0459(5) Uani 1 1 d . . . . .
C005 C 0.3672(2) 0.2237(9) 0.1689(2) 0.0309(13) Uani 1 1 d . . . . .
H00A H 0.380826 0.091051 0.165629 0.037 Uiso 1 1 calc R . . . .
H00B H 0.390974 0.328106 0.168943 0.037 Uiso 1 1 calc R . . . .
C006 C 0.6065(2) 0.9156(8) 0.4430(3) 0.0330(13) Uani 1 1 d . . . . .
H00C H 0.587214 1.038866 0.422610 0.040 Uiso 1 1 calc R . . . .
H00D H 0.633516 0.898713 0.429679 0.040 Uiso 1 1 calc R . . . .
C007 C 0.6261(2) 0.5599(8) 0.5282(3) 0.0334(13) Uani 1 1 d . . . . .
H007 H 0.646151 0.436505 0.548562 0.040 Uiso 1 1 calc R . . . .
C008 C 0.5704(2) 0.7312(8) 0.4210(2) 0.0267(12) Uani 1 1 d . . . . .
C009 C 0.6016(2) 0.5376(8) 0.4533(3) 0.0333(13) Uani 1 1 d . . . . .
H00E H 0.628574 0.518155 0.439953 0.040 Uiso 1 1 calc R . . . .
H00F H 0.579080 0.418862 0.439522 0.040 Uiso 1 1 calc R . . . .
C00A C 0.3625(2) 0.2356(8) 0.2326(2) 0.0290(12) Uani 1 1 d . . . . .
C00B C 0.3136(2) 0.2559(8) 0.1099(3) 0.0322(13) Uani 1 1 d . . . . .
H00G H 0.316527 0.249119 0.069211 0.039 Uiso 1 1 calc R . . . .
C00C C 0.5275(2) 0.7597(9) 0.4429(3) 0.0328(13) Uani 1 1 d . . . . .
H00H H 0.507678 0.882196 0.423002 0.039 Uiso 1 1 calc R . . . .
H00I H 0.504172 0.643492 0.428726 0.039 Uiso 1 1 calc R . . . .
C00D C 0.6308(2) 0.9357(9) 0.5181(3) 0.0380(14) Uani 1 1 d . . . . .
H00J H 0.654036 1.054321 0.532137 0.046 Uiso 1 1 calc R . . . .
C00E C 0.5835(2) 0.5843(9) 0.5487(3) 0.0383(14) Uani 1 1 d . . . . .
H00K H 0.598532 0.594400 0.595862 0.046 Uiso 1 1 calc R . . . .
H00L H 0.560871 0.465682 0.534865 0.046 Uiso 1 1 calc R . . . .
C00F C 0.5523(2) 0.7782(9) 0.5172(3) 0.0362(14) Uani 1 1 d . . . . .
H00M H 0.525177 0.796065 0.531006 0.043 Uiso 1 1 calc R . . . .
C00G C 0.2928(2) 0.4638(9) 0.1161(3) 0.0429(16) Uani 1 1 d . . . . .
H00N H 0.259128 0.485852 0.079134 0.052 Uiso 1 1 calc R . . . .
H00O H 0.315935 0.570425 0.115825 0.052 Uiso 1 1 calc R . . . .
C00H C 0.2764(2) 0.0915(9) 0.1102(3) 0.0413(15) Uani 1 1 d . . . . .
H00P H 0.288715 -0.042472 0.105463 0.050 Uiso 1 1 calc R . . . .
H00Q H 0.242461 0.112597 0.073516 0.050 Uiso 1 1 calc R . . . .
C00I C 0.6615(2) 0.7428(9) 0.5495(3) 0.0390(15) Uani 1 1 d . . . . .
H00R H 0.688853 0.724976 0.536786 0.047 Uiso 1 1 calc R . . . .
H00S H 0.677351 0.755434 0.596700 0.047 Uiso 1 1 calc R . . . .
C00J C 0.3415(2) 0.4465(9) 0.2372(3) 0.0426(15) Uani 1 1 d . . . . .
H00T H 0.338990 0.457138 0.277789 0.051 Uiso 1 1 calc R . . . .
H00U H 0.364768 0.552479 0.236938 0.051 Uiso 1 1 calc R . . . .
C00K C 0.2880(2) 0.4757(10) 0.1793(3) 0.0460(17) Uani 1 1 d . . . . .
H00V H 0.274524 0.610726 0.182358 0.055 Uiso 1 1 calc R . . . .
C00L C 0.5885(3) 0.9642(9) 0.5389(3) 0.0413(15) Uani 1 1 d . . . . .
H00W H 0.569020 1.087535 0.519158 0.050 Uiso 1 1 calc R . . . .
H00X H 0.603880 0.978832 0.585941 0.050 Uiso 1 1 calc R . . . .
C00M C 0.2722(2) 0.1004(10) 0.1741(3) 0.0450(16) Uani 1 1 d . . . . .
H00Y H 0.248483 -0.006592 0.174056 0.054 Uiso 1 1 calc R . . . .
C00N C 0.3256(2) 0.0677(10) 0.2318(3) 0.0428(15) Uani 1 1 d . . . . .
H00Z H 0.322934 0.070799 0.272334 0.051 Uiso 1 1 calc R . . . .
H H 0.338994 -0.065265 0.228190 0.051 Uiso 1 1 calc R . . . .
C00O C 0.2514(3) 0.3122(11) 0.1804(3) 0.0502(17) Uani 1 1 d . . . . .
H00 H 0.217108 0.333274 0.144613 0.060 Uiso 1 1 calc R . . . .
HA H 0.248967 0.319851 0.221071 0.060 Uiso 1 1 calc R . . . .
Cu Cu 0.4828(6) 0.479(2) 0.3014(8) 0.0294(19) Uani 0.376(10) 1 d . U P A 1
Cu1 Cu 0.4777(6) -0.035(3) 0.2930(8) 0.053(3) Uani 0.376(10) 1 d . U P A 1

loop_
_atom_site_aniso_label
_atom_site_aniso_U_11
_atom_site_aniso_U_22
_atom_site_aniso_U_33
_atom_site_aniso_U_23
_atom_site_aniso_U_13
_atom_site_aniso_U_12
Ag 0.0317(7) 0.029(2) 0.0328(10) -0.0053(11) 0.0109(6) -0.0094(11)
Ag0A 0.0361(9) 0.0409(12) 0.0493(14) 0.0152(10) 0.0226(10) 0.0174(10)
S003 0.0365(8) 0.0389(9) 0.0289(8) -0.0018(6) 0.0152(6) 0.0005(7)
S004 0.0419(9) 0.0630(12) 0.0286(9) 0.0018(8) 0.0124(7) 0.0051(8)
C005 0.031(3) 0.035(3) 0.028(3) -0.001(2) 0.015(3) 0.002(2)
C006 0.037(3) 0.027(3) 0.035(3) 0.004(2) 0.016(3) -0.003(3)
C007 0.038(3) 0.022(3) 0.037(3) 0.006(3) 0.014(3) 0.007(3)
C008 0.025(3) 0.030(3) 0.023(3) 0.003(2) 0.009(2) 0.005(2)
C009 0.035(3) 0.024(3) 0.044(3) -0.005(3) 0.021(3) 0.003(2)
C00A 0.032(3) 0.033(3) 0.023(3) 0.002(2) 0.013(2) 0.003(2)
C00B 0.033(3) 0.037(3) 0.027(3) 0.003(2) 0.014(3) 0.001(2)
C00C 0.028(3) 0.042(3) 0.030(3) -0.001(3) 0.014(2) 0.003(3)
C00D 0.044(3) 0.024(3) 0.036(3) -0.004(3) 0.009(3) -0.007(3)
C00E 0.050(4) 0.031(3) 0.039(3) 0.000(3) 0.025(3) 0.000(3)
C00F 0.038(3) 0.047(4) 0.029(3) -0.003(3) 0.020(3) 0.007(3)
C00G 0.039(3) 0.033(3) 0.054(4) 0.009(3) 0.018(3) 0.002(3)
C00H 0.041(3) 0.031(3) 0.049(4) -0.006(3) 0.017(3) -0.007(3)
C00I 0.032(3) 0.043(4) 0.034(3) -0.002(3) 0.007(3) -0.001(3)
C00J 0.050(4) 0.034(3) 0.048(4) -0.009(3) 0.026(3) 0.006(3)
C00K 0.046(4) 0.033(4) 0.059(4) -0.004(3) 0.024(3) 0.016(3)
C00L 0.058(4) 0.033(3) 0.033(3) -0.006(3) 0.020(3) 0.009(3)
C00M 0.037(3) 0.040(4) 0.060(4) 0.005(3) 0.025(3) -0.010(3)
C00N 0.047(4) 0.038(4) 0.048(4) 0.008(3) 0.027(3) -0.006(3)
C00O 0.041(4) 0.065(5) 0.051(4) -0.001(3) 0.027(3) 0.007(3)
Cu 0.0346(19) 0.023(5) 0.033(2) -0.002(3) 0.0173(15) -0.011(3)
Cu1 0.049(4) 0.058(6) 0.044(3) 0.002(3) 0.015(2) 0.009(2)

loop_
_atom_type_symbol
_atom_type_description
_atom_type_scat_dispersion_real
_atom_type_scat_dispersion_imag
_atom_type_scat_source
C C 0.0033 0.0016 'International Tables Vol C Tables 4.2.6.8 and 6.1.1.4'
H H 0.0000 0.0000 'International Tables Vol C Tables 4.2.6.8 and 6.1.1.4'
Ag Ag -0.8971 1.1015 'International Tables Vol C Tables 4.2.6.8 and 6.1.1.4'
Cu Cu 0.3201 1.2651 'International Tables Vol C Tables 4.2.6.8 and 6.1.1.4'
S S 0.1246 0.1234 'International Tables Vol C Tables 4.2.6.8 and 6.1.1.4'

loop_
_geom_angle_atom_site_label_1
_geom_angle_atom_site_label_2
_geom_angle_atom_site_label_3
_geom_angle
_geom_angle_site_symmetry_1
_geom_angle_site_symmetry_3
_geom_angle_publ_flag
Ag Ag Ag0A 86.97(16) 2_655 . ?
S003 Ag Ag 73.0(2) . 2_655 ?
S003 Ag Ag0A 139.9(3) . . ?
S003 Ag Ag0A 45.60(13) . 1_565 ?
S004 Ag Ag 120.0(2) . 2_655 ?
S004 Ag Ag0A 132.7(3) . 1_565 ?
S004 Ag Ag0A 45.05(14) . . ?
S004 Ag S003 166.6(4) . . ?
Ag0A Ag0A Ag 92.18(16) 2_655 . ?
S003 Ag0A Ag 47.13(16) 1_545 1_545 ?
S003 Ag0A Ag 126.1(3) 1_545 . ?
S003 Ag0A Ag0A 69.29(18) 1_545 2_655 ?
S004 Ag0A Ag 43.30(18) . . ?
S004 Ag0A Ag 136.8(3) . 1_545 ?
S004 Ag0A Ag0A 128.31(17) . 2_655 ?
S004 Ag0A S003 151.6(3) . 1_545 ?
Ag0A S003 Ag 87.3(2) 1_565 . ?
C008 S003 Ag 103.1(2) . . ?
C008 S003 Ag0A 103.8(2) . 1_565 ?
C008 S003 Cu 106.2(5) . . ?
C008 S003 Cu1 101.9(4) . 1_565 ?
Cu S003 Ag0A 83.0(5) . 1_565 ?
Cu S003 Cu1 87.9(6) . 1_565 ?
Ag S004 Ag0A 91.7(3) . . ?
C00A S004 Ag 109.1(2) . . ?
C00A S004 Ag0A 113.3(2) . . ?
C00A S004 Cu 105.8(4) . . ?
C00A S004 Cu1 116.1(5) . . ?
Cu1 S004 Cu 89.9(6) . . ?
C00A C005 C00B 109.9(4) . . ?
C008 C006 C00D 109.4(4) . . ?
C00E C007 C009 109.4(5) . . ?
C00I C007 C009 109.7(5) . . ?
C00I C007 C00E 110.3(5) . . ?
C006 C008 S003 108.2(4) . . ?
C006 C008 C009 109.0(4) . . ?
C006 C008 C00C 109.2(4) . . ?
C009 C008 S003 108.8(4) . . ?
C009 C008 C00C 109.0(4) . . ?
C00C C008 S003 112.6(4) . . ?
C008 C009 C007 109.4(4) . . ?
C005 C00A S004 111.5(4) . . ?
C00J C00A S004 109.2(4) . . ?
C00J C00A C005 109.0(5) . . ?
C00N C00A S004 108.2(4) . . ?
C00N C00A C005 108.7(5) . . ?
C00N C00A C00J 110.2(5) . . ?
C00G C00B C005 108.9(5) . . ?
C00G C00B C00H 108.5(5) . . ?
C00H C00B C005 109.5(5) . . ?
C00F C00C C008 109.6(4) . . ?
C00I C00D C006 109.4(5) . . ?
C00L C00D C006 109.8(5) . . ?
C00L C00D C00I 109.5(5) . . ?
C007 C00E C00F 109.2(5) . . ?
C00C C00F C00E 109.8(5) . . ?
C00C C00F C00L 109.2(5) . . ?
C00E C00F C00L 109.3(5) . . ?
C00B C00G C00K 110.4(5) . . ?
C00B C00H C00M 110.0(5) . . ?
C007 C00I C00D 109.7(5) . . ?
C00K C00J C00A 109.3(5) . . ?
C00G C00K C00J 109.1(5) . . ?
C00O C00K C00G 110.6(5) . . ?
C00O C00K C00J 109.7(5) . . ?
C00D C00L C00F 109.5(4) . . ?
C00H C00M C00O 109.3(5) . . ?
C00N C00M C00H 109.6(5) . . ?
C00N C00M C00O 109.2(5) . . ?
C00A C00N C00M 109.7(5) . . ?
C00K C00O C00M 108.9(5) . . ?
S003 Cu S004 162.1(8) . . ?
S003 Cu Cu 74.3(7) . 2_655 ?
S004 Cu Cu 119.4(6) . 2_655 ?
S003 Cu1 Cu1 73.3(5) 1_545 2_655 ?
S004 Cu1 S003 154.5(8) . 1_545 ?
S004 Cu1 Cu1 129.4(6) . 2_655 ?

loop_
_geom_bond_atom_site_label_1
_geom_bond_atom_site_label_2
_geom_bond_distance
_geom_bond_site_symmetry_2
_geom_bond_publ_flag
Ag Ag 3.181(15) 2_655 ?
Ag Ag0A 3.284(8) 1_565 ?
Ag Ag0A 3.276(9) . ?
Ag S003 2.410(6) . ?
Ag S004 2.247(6) . ?
Ag0A Ag0A 2.882(10) 2_655 ?
Ag0A S003 2.349(4) 1_545 ?
Ag0A S004 2.319(5) . ?
S003 C008 1.849(5) . ?
S003 Cu 2.171(14) . ?
S003 Cu1 2.402(13) 1_565 ?
S004 C00A 1.835(5) . ?
S004 Cu 2.510(13) . ?
S004 Cu1 2.238(14) . ?
C005 C00A 1.532(7) . ?
C005 C00B 1.543(7) . ?
C006 C008 1.523(7) . ?
C006 C00D 1.545(8) . ?
C007 C009 1.542(8) . ?
C007 C00E 1.519(8) . ?
C007 C00I 1.505(8) . ?
C008 C009 1.535(7) . ?
C008 C00C 1.551(7) . ?
C00A C00J 1.531(8) . ?
C00A C00N 1.528(8) . ?
C00B C00G 1.518(8) . ?
C00B C00H 1.525(8) . ?
C00C C00F 1.528(7) . ?
C00D C00I 1.522(8) . ?
C00D C00L 1.518(9) . ?
C00E C00F 1.533(8) . ?
C00F C00L 1.534(9) . ?
C00G C00K 1.523(9) . ?
C00H C00M 1.531(9) . ?
C00J C00K 1.529(9) . ?
C00K C00O 1.514(10) . ?
C00M C00N 1.529(9) . ?
C00M C00O 1.543(9) . ?
Cu Cu 2.96(4) 2_655 ?
Cu1 Cu1 2.82(3) 2_655 ?

loop_
_smtbx_masks_void_nr
_smtbx_masks_void_average_x
_smtbx_masks_void_average_y
_smtbx_masks_void_average_z
_smtbx_masks_void_volume
_smtbx_masks_void_count_electrons
_smtbx_masks_void_content
1 0.105 0.247 0.156 18.2 0.0 ?
2 0.105 0.753 0.656 18.2 0.0 ?
3 0.395 0.253 0.844 18.2 0.0 ?
4 0.395 0.747 0.344 18.2 0.0 ?
5 0.605 0.253 0.656 18.2 0.0 ?
6 0.605 0.747 0.156 18.2 0.0 ?
7 0.895 0.247 0.344 18.2 0.0 ?
8 0.895 0.753 0.844 18.2 0.0 ?
